data_7112059
loop_
_publ_author_name
'Yuan-Chao Pang'
'Xiufang Hou'
'Lei Qin'
'Chao Wu'
'Wei Xue'
'Yan-Zhen Zheng'
'Zhiping Zheng'
'Xiao-Ming Chen'

_publ_section_title
;
 Observation of allylic rearrangement in water-rich reaction
;
_journal_name_full Chem.Commun.
_journal_page_first 2910
_journal_paper_doi 10.1039/c3cc49287g
_journal_volume 50
_journal_year 2014
_chemical_formula_sum 'C11 H14 Co N O4'
_chemical_formula_weight 283.16
_chemical_name_systematic
; 
 ? 
;
_space_group_IT_number 14
_symmetry_cell_setting monoclinic
_symmetry_space_group_name_Hall '-P 2yn'
_symmetry_space_group_name_H-M 'P 1 21/n 1'
_atom_sites_solution_hydrogens geom
_atom_sites_solution_primary direct
_atom_sites_solution_secondary difmap
_audit_creation_method SHELXL-97
_cell_angle_alpha 90.00
_cell_angle_beta 106.0050(10)
_cell_angle_gamma 90.00
_cell_formula_units_Z 4
_cell_length_a 6.3144(6)
_cell_length_b 20.2085(19)
_cell_length_c 9.4966(9)
_cell_measurement_temperature 288(2)
_cell_volume 1164.84(19)
_computing_structure_refinement 'SHELXL-97 (Sheldrick, 1997)'
_computing_structure_solution 'SHELXS-97 (Sheldrick, 1990)'
_diffrn_ambient_temperature 288(2)
_diffrn_measured_fraction_theta_full 0.983
_diffrn_measured_fraction_theta_max 0.983
_diffrn_radiation_monochromator graphite
_diffrn_radiation_source 'fine-focus sealed tube'
_diffrn_radiation_type MoK\a
_diffrn_radiation_wavelength 0.71073
_diffrn_reflns_av_R_equivalents 0.0190
_diffrn_reflns_av_sigmaI/netI 0.0222
_diffrn_reflns_limit_h_max 7
_diffrn_reflns_limit_h_min -7
_diffrn_reflns_limit_k_max 24
_diffrn_reflns_limit_k_min -24
_diffrn_reflns_limit_l_max 11
_diffrn_reflns_limit_l_min -11
_diffrn_reflns_number 6741
_diffrn_reflns_theta_full 26.00
_diffrn_reflns_theta_max 26.00
_diffrn_reflns_theta_min 2.45
_exptl_absorpt_coefficient_mu 1.475
_exptl_absorpt_correction_T_max 0.9167
_exptl_absorpt_correction_T_min 0.6263
_exptl_absorpt_correction_type multi-scan
_exptl_absorpt_process_details SADABS
_exptl_crystal_colour red
_exptl_crystal_density_diffrn 1.615
_exptl_crystal_density_method 'not measured'
_exptl_crystal_description block
_exptl_crystal_F_000 584
_exptl_crystal_size_max 0.35
_exptl_crystal_size_mid 0.30
_exptl_crystal_size_min 0.06
_refine_diff_density_max 0.915
_refine_diff_density_min -0.725
_refine_diff_density_rms 0.115
_refine_ls_extinction_method none
_refine_ls_goodness_of_fit_ref 1.060
_refine_ls_hydrogen_treatment constr
_refine_ls_matrix_type full
_refine_ls_number_parameters 179
_refine_ls_number_reflns 2245
_refine_ls_number_restraints 60
_refine_ls_restrained_S_all 1.063
_refine_ls_R_factor_all 0.0547
_refine_ls_R_factor_gt 0.0506
_refine_ls_shift/su_max 0.000
_refine_ls_shift/su_mean 0.000
_refine_ls_structure_factor_coef Fsqd
_refine_ls_weighting_details 'calc w=1/[\s^2^(Fo^2^)+(0.0788P)^2^+1.9001P] where P=(Fo^2^+2Fc^2^)/3'
_refine_ls_weighting_scheme calc
_refine_ls_wR_factor_gt 0.1351
_refine_ls_wR_factor_ref 0.1385
_reflns_number_gt 2018
_reflns_number_total 2245
_reflns_threshold_expression >2sigma(I)
_cod_data_source_file c3cc49287g.txt
_cod_data_source_block co
_cod_original_sg_symbol_H-M P2(1)/n
_cod_database_code 7112059

loop_
_symmetry_equiv_pos_as_xyz
'x, y, z'
'-x+1/2, y+1/2, -z+1/2'
'-x, -y, -z'
'x-1/2, -y-1/2, z-1/2'

loop_
_atom_site_label
_atom_site_type_symbol
_atom_site_fract_x
_atom_site_fract_y
_atom_site_fract_z
_atom_site_U_iso_or_equiv
_atom_site_adp_type
_atom_site_occupancy
_atom_site_symmetry_multiplicity
_atom_site_calc_flag
_atom_site_refinement_flags
_atom_site_disorder_assembly
_atom_site_disorder_group
Co1 Co 0.53330(8) 0.00811(2) 0.14866(5) 0.0275(2) Uani 1 1 d . . .
O1 O 0.2423(5) -0.08193(14) -0.1699(3) 0.0438(7) Uani 1 1 d . . .
O2 O 0.2951(5) -0.06354(14) 0.0674(3) 0.0453(7) Uani 1 1 d . . .
O3 O -0.2882(4) -0.07527(13) -0.0758(3) 0.0386(6) Uani 1 1 d . . .
O4 O -0.2434(4) -0.06556(13) 0.1653(3) 0.0395(6) Uani 1 1 d . . .
N1 N 0.5081(5) 0.00236(13) 0.3656(3) 0.0285(6) Uani 1 1 d D . .
C1 C 0.0820(6) -0.15676(16) -0.0341(4) 0.0325(8) Uani 1 1 d D . .
H1A H -0.0326 -0.1593 -0.1276 0.039 Uiso 1 1 calc R A 1
C2 C -0.0426(6) -0.14780(17) 0.0796(4) 0.0311(7) Uani 1 1 d D C .
C3 C -0.0268(8) -0.1895(2) 0.1881(5) 0.0573(13) Uani 1 1 d D . .
H3A H -0.1310 -0.1879 0.2407 0.069 Uiso 1 1 calc R B 1
C4 C 0.156(2) -0.2400(7) 0.2299(17) 0.052(4) Uani 0.427(12) 1 d PDU C 1
H4A H 0.0927 -0.2841 0.2162 0.062 Uiso 0.427(12) 1 calc PR C 1
H4B H 0.2334 -0.2349 0.3328 0.062 Uiso 0.427(12) 1 calc PR C 1
C5 C 0.3191(18) -0.2332(6) 0.1398(11) 0.055(4) Uani 0.427(12) 1 d PD C 1
H5A H 0.4156 -0.1959 0.1753 0.066 Uiso 0.427(12) 1 calc PR C 1
H5B H 0.4091 -0.2728 0.1507 0.066 Uiso 0.427(12) 1 calc PR C 1
C6 C 0.200(3) -0.2230(5) -0.0203(14) 0.046(4) Uani 0.427(12) 1 d PD C 1
H6A H 0.0951 -0.2584 -0.0551 0.055 Uiso 0.427(12) 1 calc PR C 1
H6B H 0.3049 -0.2229 -0.0784 0.055 Uiso 0.427(12) 1 calc PR C 1
C4' C 0.082(2) -0.2567(5) 0.2003(14) 0.068(4) Uani 0.573(12) 1 d PD C 2
H4'A H -0.0258 -0.2904 0.2028 0.081 Uiso 0.573(12) 1 calc PR C 2
H4'B H 0.1976 -0.2589 0.2920 0.081 Uiso 0.573(12) 1 calc PR C 2
C5' C 0.1816(17) -0.2718(4) 0.0755(11) 0.063(3) Uani 0.573(12) 1 d PD C 2
H5'A H 0.3048 -0.3019 0.1097 0.075 Uiso 0.573(12) 1 calc PR C 2
H5'B H 0.0722 -0.2936 -0.0029 0.075 Uiso 0.573(12) 1 calc PR C 2
C6' C 0.2598(16) -0.2095(4) 0.0172(17) 0.051(3) Uani 0.573(12) 1 d PD C 2
H6'A H 0.3172 -0.2212 -0.0643 0.061 Uiso 0.573(12) 1 calc PR C 2
H6'B H 0.3801 -0.1907 0.0933 0.061 Uiso 0.573(12) 1 calc PR C 2
C7 C 0.2134(6) -0.09538(17) -0.0471(4) 0.0307(7) Uani 1 1 d . C .
C8 C -0.2023(5) -0.09166(17) 0.0556(4) 0.0288(7) Uani 1 1 d . . .
C9 C 0.3994(18) 0.0620(5) 0.4029(8) 0.0670(12) Uani 0.50 1 d PD D 1
H9B H 0.2497 0.0646 0.3401 0.100 Uiso 0.50 1 calc PR D 1
H9C H 0.4778 0.1012 0.3860 0.100 Uiso 0.50 1 calc PR D 1
C9' C 0.3961(19) 0.0600(4) 0.5644(8) 0.0670(12) Uani 0.50 1 d PD . 1
H9'A H 0.4793 0.0971 0.6166 0.100 Uiso 0.50 1 calc PR . 1
H9'C H 0.2455 0.0639 0.5699 0.100 Uiso 0.50 1 calc PR . 1
C10 C 0.7255(14) -0.0069(6) 0.4663(8) 0.0670(12) Uani 0.50 1 d PD D 2
H10B H 0.8192 0.0299 0.4566 0.100 Uiso 0.50 1 calc PR D 2
H10C H 0.7901 -0.0471 0.4405 0.100 Uiso 0.50 1 calc PR D 2
C10' C 0.7175(14) -0.0116(6) 0.6259(8) 0.0670(12) Uani 0.50 1 d PD . 2
H10A H 0.7713 -0.0546 0.6656 0.100 Uiso 0.50 1 calc PR . 2
H10D H 0.8120 0.0220 0.6840 0.100 Uiso 0.50 1 calc PR . 2
C11 C 0.3636(18) -0.0528(5) 0.3848(8) 0.0670(12) Uani 0.50 1 d PD D 3
H11B H 0.4207 -0.0944 0.3598 0.100 Uiso 0.50 1 calc PR D 3
H11C H 0.2166 -0.0466 0.3201 0.100 Uiso 0.50 1 calc PR D 3
C11' C 0.3539(17) -0.0549(5) 0.5453(7) 0.0670(12) Uani 0.50 1 d PD . 3
H11A H 0.2025 -0.0493 0.5479 0.100 Uiso 0.50 1 calc PR . 3
H11D H 0.4044 -0.0978 0.5871 0.100 Uiso 0.50 1 calc PR . 3

loop_
_atom_site_aniso_label
_atom_site_aniso_U_11
_atom_site_aniso_U_22
_atom_site_aniso_U_33
_atom_site_aniso_U_23
_atom_site_aniso_U_13
_atom_site_aniso_U_12
Co1 0.0341(3) 0.0361(3) 0.0159(3) 0.00185(16) 0.0129(2) 0.00368(18)
O1 0.0495(16) 0.0498(16) 0.0399(15) 0.0056(12) 0.0256(13) -0.0064(13)
O2 0.0432(15) 0.0498(16) 0.0450(15) -0.0133(13) 0.0155(13) -0.0144(13)
O3 0.0441(14) 0.0462(15) 0.0275(12) 0.0041(11) 0.0130(11) 0.0132(12)
O4 0.0469(15) 0.0488(15) 0.0275(12) 0.0052(11) 0.0179(11) 0.0169(12)
N1 0.0324(15) 0.0391(16) 0.0183(13) -0.0002(10) 0.0144(12) 0.0005(11)
C1 0.0412(19) 0.0318(17) 0.0310(17) -0.0018(14) 0.0208(15) -0.0009(15)
C2 0.0326(17) 0.0349(18) 0.0302(17) 0.0043(14) 0.0157(14) 0.0015(14)
C3 0.067(3) 0.062(3) 0.057(3) 0.028(2) 0.041(2) 0.027(2)
C4 0.056(7) 0.054(7) 0.050(6) 0.022(5) 0.023(5) 0.018(6)
C5 0.053(7) 0.060(7) 0.060(7) 0.017(6) 0.028(5) 0.033(6)
C6 0.066(9) 0.023(6) 0.061(9) -0.014(5) 0.038(7) -0.002(6)
C4' 0.081(8) 0.052(6) 0.084(9) 0.028(6) 0.046(7) 0.022(6)
C5' 0.080(7) 0.038(4) 0.079(6) 0.012(4) 0.037(5) 0.017(4)
C6' 0.067(7) 0.027(4) 0.073(9) -0.005(5) 0.045(6) -0.001(5)
C7 0.0302(17) 0.0318(17) 0.0347(18) 0.0011(14) 0.0162(15) 0.0018(14)
C8 0.0302(16) 0.0335(17) 0.0265(16) 0.0038(13) 0.0140(14) -0.0003(13)
C9 0.087(3) 0.103(3) 0.0181(17) 0.0017(18) 0.0276(19) 0.000(2)
C9' 0.087(3) 0.103(3) 0.0181(17) 0.0017(18) 0.0276(19) 0.000(2)
C10 0.087(3) 0.103(3) 0.0181(17) 0.0017(18) 0.0276(19) 0.000(2)
C10' 0.087(3) 0.103(3) 0.0181(17) 0.0017(18) 0.0276(19) 0.000(2)
C11 0.087(3) 0.103(3) 0.0181(17) 0.0017(18) 0.0276(19) 0.000(2)
C11' 0.087(3) 0.103(3) 0.0181(17) 0.0017(18) 0.0276(19) 0.000(2)

loop_
_atom_type_symbol
_atom_type_description
_atom_type_scat_dispersion_real
_atom_type_scat_dispersion_imag
_atom_type_scat_source
C C 0.0033 0.0016 'International Tables Vol C Tables 4.2.6.8 and 6.1.1.4'
H H 0.0000 0.0000 'International Tables Vol C Tables 4.2.6.8 and 6.1.1.4'
N N 0.0061 0.0033 'International Tables Vol C Tables 4.2.6.8 and 6.1.1.4'
O O 0.0106 0.0060 'International Tables Vol C Tables 4.2.6.8 and 6.1.1.4'
Co Co 0.3494 0.9721 'International Tables Vol C Tables 4.2.6.8 and 6.1.1.4'

loop_
_geom_angle_atom_site_label_1
_geom_angle_atom_site_label_2
_geom_angle_atom_site_label_3
_geom_angle
_geom_angle_site_symmetry_1
_geom_angle_site_symmetry_3
O4 Co1 O1 94.62(13) 1_655 3_655
O4 Co1 O3 164.99(10) 1_655 3
O1 Co1 O3 89.34(12) 3_655 3
O4 Co1 O2 86.20(12) 1_655 .
O1 Co1 O2 164.56(12) 3_655 .
O3 Co1 O2 86.18(13) 3 .
O4 Co1 N1 96.96(10) 1_655 .
O1 Co1 N1 100.47(11) 3_655 .
O3 Co1 N1 96.55(11) 3 .
O2 Co1 N1 94.72(11) . .
O4 Co1 Co1 84.20(7) 1_655 3_655
O1 Co1 Co1 95.42(8) 3_655 3_655
O3 Co1 Co1 81.01(7) 3 3_655
O2 Co1 Co1 69.29(8) . 3_655
N1 Co1 Co1 163.90(9) . 3_655
C7 O1 Co1 110.0(2) . 3_655
C7 O2 Co1 140.1(3) . .
C8 O3 Co1 126.3(2) . 3
C8 O4 Co1 122.8(2) . 1_455
C10 N1 C10' 137.6(4) . 3_656
C10 N1 C9' 52.9(6) . 3_656
C10' N1 C9' 111.7(6) 3_656 3_656
C10 N1 C9 111.4(6) . .
C10' N1 C9 50.1(6) 3_656 .
C9' N1 C9 138.5(4) 3_656 .
C10 N1 C11' 54.3(6) . 3_656
C10' N1 C11' 107.8(6) 3_656 3_656
C9' N1 C11' 104.5(7) 3_656 3_656
C9 N1 C11' 61.2(6) . 3_656
C10 N1 C11 108.9(6) . .
C10' N1 C11 56.4(6) 3_656 .
C9' N1 C11 59.5(6) 3_656 .
C9 N1 C11 104.0(7) . .
C11' N1 C11 138.9(4) 3_656 .
C10 N1 Co1 109.7(4) . .
C10' N1 Co1 112.5(3) 3_656 .
C9' N1 Co1 110.8(3) 3_656 .
C9 N1 Co1 110.7(3) . .
C11' N1 Co1 109.1(3) 3_656 .
C11 N1 Co1 112.0(3) . .
C2 C1 C7 111.4(3) . .
C2 C1 C6 112.6(7) . .
C7 C1 C6 117.4(8) . .
C2 C1 C6' 109.7(6) . .
C7 C1 C6' 103.1(4) . .
C6 C1 C6' 19.6(6) . .
C2 C1 H1A 104.7 . .
C7 C1 H1A 104.7 . .
C6 C1 H1A 104.7 . .
C6' C1 H1A 123.1 . .
C3 C2 C8 120.6(3) . .
C3 C2 C1 122.8(3) . .
C8 C2 C1 116.4(3) . .
C2 C3 C4 121.8(5) . .
C2 C3 C4' 124.8(5) . .
C4 C3 C4' 22.1(8) . .
C2 C3 H3A 119.1 . .
C4 C3 H3A 119.1 . .
C4' C3 H3A 111.5 . .
C3 C4 C5 112.3(7) . .
C3 C4 H4A 109.1 . .
C5 C4 H4A 109.1 . .
C3 C4 H4B 109.1 . .
C5 C4 H4B 109.1 . .
H4A C4 H4B 107.9 . .
C6 C5 C4 110.7(12) . .
C6 C5 H5A 109.5 . .
C4 C5 H5A 109.5 . .
C6 C5 H5B 109.5 . .
C4 C5 H5B 109.5 . .
H5A C5 H5B 108.1 . .
C5 C6 C1 107.6(7) . .
C5 C6 H6A 110.2 . .
C1 C6 H6A 110.2 . .
C5 C6 H6B 110.2 . .
C1 C6 H6B 110.2 . .
H6A C6 H6B 108.5 . .
C3 C4' C5' 113.5(7) . .
C3 C4' H4'A 108.9 . .
C5' C4' H4'A 108.9 . .
C3 C4' H4'B 108.9 . .
C5' C4' H4'B 108.9 . .
H4'A C4' H4'B 107.7 . .
C6' C5' C4' 111.4(9) . .
C6' C5' H5'A 109.3 . .
C4' C5' H5'A 109.3 . .
C6' C5' H5'B 109.3 . .
C4' C5' H5'B 109.3 . .
H5'A C5' H5'B 108.0 . .
C5' C6' C1 114.3(7) . .
C5' C6' H6'A 108.7 . .
C1 C6' H6'A 108.7 . .
C5' C6' H6'B 108.7 . .
C1 C6' H6'B 108.7 . .
H6'A C6' H6'B 107.6 . .
O2 C7 O1 124.5(3) . .
O2 C7 C1 117.1(3) . .
O1 C7 C1 118.3(3) . .
O4 C8 O3 125.4(3) . .
O4 C8 C2 118.5(3) . .
O3 C8 C2 116.1(3) . .
N1 C9 C9' 110.5(6) . .
N1 C9 H9B 109.5 . .
C9' C9 H9B 109.5 . .
N1 C9 H9C 109.5 . .
C9' C9 H9C 109.5 . .
H9B C9 H9C 108.1 . .
N1 C9' C9 110.8(6) 3_656 .
N1 C9' H9'A 109.5 3_656 .
C9 C9' H9'A 109.5 . .
N1 C9' H9'C 109.5 3_656 .
C9 C9' H9'C 109.5 . .
H9'A C9' H9'C 108.1 . .
N1 C10 C10' 112.1(6) . .
N1 C10 H10B 109.2 . .
C10' C10 H10B 109.2 . .
N1 C10 H10C 109.2 . .
C10' C10 H10C 109.2 . .
H10B C10 H10C 107.9 . .
N1 C10' C10 110.2(6) 3_656 .
N1 C10' H10A 109.6 3_656 .
C10 C10' H10A 109.6 . .
N1 C10' H10D 109.6 3_656 .
C10 C10' H10D 109.6 . .
H10A C10' H10D 108.1 . .
N1 C11 C11' 109.6(6) . .
N1 C11 H11B 109.8 . .
C11' C11 H11B 109.8 . .
N1 C11 H11C 109.8 . .
C11' C11 H11C 109.8 . .
H11B C11 H11C 108.2 . .
N1 C11' C11 111.6(6) 3_656 .
N1 C11' H11A 109.3 3_656 .
C11 C11' H11A 109.3 . .
N1 C11' H11D 109.3 3_656 .
C11 C11' H11D 109.3 . .
H11A C11' H11D 108.0 . .

loop_
_geom_bond_atom_site_label_1
_geom_bond_atom_site_label_2
_geom_bond_distance
_geom_bond_site_symmetry_2
Co1 O4 2.026(2) 1_655
Co1 O1 2.029(3) 3_655
Co1 O3 2.031(2) 3
Co1 O2 2.077(3) .
Co1 N1 2.113(3) .
Co1 Co1 2.7572(9) 3_655
O1 C7 1.259(4) .
O1 Co1 2.029(3) 3_655
O2 C7 1.246(4) .
O3 C8 1.259(4) .
O3 Co1 2.031(2) 3
O4 C8 1.258(4) .
O4 Co1 2.026(2) 1_455
N1 C10 1.453(8) .
N1 C10' 1.461(7) 3_656
N1 C9' 1.473(7) 3_656
N1 C9 1.478(7) .
N1 C11' 1.482(7) 3_656
N1 C11 1.484(7) .
C1 C2 1.512(4) .
C1 C7 1.516(5) .
C1 C6 1.521(7) .
C1 C6' 1.527(7) .
C1 H1A 0.9800 .
C2 C3 1.313(5) .
C2 C8 1.493(5) .
C3 C4 1.510(7) .
C3 C4' 1.513(7) .
C3 H3A 0.9300 .
C4 C5 1.515(7) .
C4 H4A 0.9700 .
C4 H4B 0.9700 .
C5 C6 1.512(7) .
C5 H5A 0.9700 .
C5 H5B 0.9700 .
C6 H6A 0.9700 .
C6 H6B 0.9700 .
C4' C5' 1.516(7) .
C4' H4'A 0.9700 .
C4' H4'B 0.9700 .
C5' C6' 1.513(7) .
C5' H5'A 0.9700 .
C5' H5'B 0.9700 .
C6' H6'A 0.9700 .
C6' H6'B 0.9700 .
C9 C9' 1.541(8) .
C9 H9B 0.9700 .
C9 H9C 0.9700 .
C9' N1 1.473(7) 3_656
C9' H9'A 0.9700 .
C9' H9'C 0.9700 .
C10 C10' 1.533(8) .
C10 H10B 0.9700 .
C10 H10C 0.9700 .
C10' N1 1.461(7) 3_656
C10' H10A 0.9700 .
C10' H10D 0.9700 .
C11 C11' 1.542(8) .
C11 H11B 0.9700 .
C11 H11C 0.9700 .
C11' N1 1.482(7) 3_656
C11' H11A 0.9700 .
C11' H11D 0.9700 .
